data_7248230
loop_
_publ_author_name
'Verma, Satyendra'
'Brahma, Rinki'
'Baruah, Jubaraj B.'

_publ_section_title
;
 Consequences of twisting of the flexible arms of imidazole-derived urea
 in zinc-dicarboxylate coordination polymers
;
_journal_issue 14
_journal_name_full CrystEngComm
_journal_page_first 1976
_journal_page_last 1985
_journal_paper_doi 10.1039/D4CE00005F
_journal_volume 26
_journal_year 2024
_chemical_formula_moiety 'C13 H16 N4 O'
_chemical_formula_sum 'C13 H16 N4 O'
_chemical_formula_weight 244.30
_space_group_crystal_system monoclinic
_space_group_IT_number 14
_space_group_name_Hall '-P 2yn'
_space_group_name_H-M_alt 'P 1 21/n 1'
_atom_sites_solution_hydrogens mixed
_atom_sites_solution_primary direct
_audit_creation_date 2023-05-12
_audit_creation_method
;
Olex2 1.5
(compiled 2022.04.07 svn.rca3783a0 for OlexSys, GUI svn.r6498)
;
_audit_update_record
;
2023-11-07 deposited with the CCDC.	2024-02-27 downloaded from the CCDC.
;
_cell_angle_alpha 90
_cell_angle_beta 92.225(2)
_cell_angle_gamma 90
_cell_formula_units_Z 4
_cell_length_a 8.5917(6)
_cell_length_b 9.9828(6)
_cell_length_c 15.1695(10)
_cell_measurement_reflns_used 9815
_cell_measurement_temperature 296(2)
_cell_measurement_theta_max 26.91
_cell_measurement_theta_min 2.44
_cell_volume 1300.10(15)
_computing_cell_refinement 'SAINT V8.40B (?, 2016)'
_computing_data_collection 'Bruker APEX2'
_computing_data_reduction 'SAINT V8.40B (?, 2016)'
_computing_molecular_graphics 'Olex2 1.5 (Dolomanov et al., 2009)'
_computing_publication_material 'Olex2 1.5 (Dolomanov et al., 2009)'
_computing_structure_refinement 'XL  (Sheldrick, 2008)'
_computing_structure_solution 'SHELXS-97 (Sheldrick 2008)'
_diffrn_ambient_temperature 296.15
_diffrn_measured_fraction_theta_full 0.996
_diffrn_measured_fraction_theta_max 0.996
_diffrn_measurement_device_type 'Bruker APEX-II CCD'
_diffrn_measurement_method '\f and \w scans'
_diffrn_radiation_type MoK\a
_diffrn_radiation_wavelength 0.71073
_diffrn_reflns_av_R_equivalents 0.0577
_diffrn_reflns_av_unetI/netI 0.0234
_diffrn_reflns_Laue_measured_fraction_full 0.996
_diffrn_reflns_Laue_measured_fraction_max 0.996
_diffrn_reflns_limit_h_max 10
_diffrn_reflns_limit_h_min -10
_diffrn_reflns_limit_k_max 11
_diffrn_reflns_limit_k_min -11
_diffrn_reflns_limit_l_max 18
_diffrn_reflns_limit_l_min -18
_diffrn_reflns_number 41423
_diffrn_reflns_point_group_measured_fraction_full 0.996
_diffrn_reflns_point_group_measured_fraction_max 0.996
_diffrn_reflns_theta_full 25.049
_diffrn_reflns_theta_max 25.049
_diffrn_reflns_theta_min 2.443
_diffrn_source_current 1.4
_diffrn_source_power 0.07
_diffrn_source_voltage 50.0
_diffrn_standards_number 0
_exptl_absorpt_coefficient_mu 0.083
_exptl_absorpt_correction_type multi-scan
_exptl_absorpt_process_details multi-scan
_exptl_crystal_colour colourless
_exptl_crystal_density_diffrn 1.248
_exptl_crystal_description needle
_exptl_crystal_F_000 520
_exptl_crystal_size_max 0.22
_exptl_crystal_size_mid 0.20
_exptl_crystal_size_min 0.18
_exptl_transmission_factor_max 0.967
_exptl_transmission_factor_min 0.942
_refine_diff_density_max 0.223
_refine_diff_density_min -0.167
_refine_diff_density_rms 0.033
_refine_ls_extinction_method none
_refine_ls_goodness_of_fit_ref 1.166
_refine_ls_hydrogen_treatment mixed
_refine_ls_matrix_type full
_refine_ls_number_parameters 171
_refine_ls_number_reflns 2292
_refine_ls_number_restraints 0
_refine_ls_restrained_S_all 1.166
_refine_ls_R_factor_all 0.0784
_refine_ls_R_factor_gt 0.0619
_refine_ls_shift/su_max 0.000
_refine_ls_shift/su_mean 0.000
_refine_ls_structure_factor_coef Fsqd
_refine_ls_weighting_details 'w=1/[\s^2^(Fo^2^)+(0.0217P)^2^+0.8369P] where P=(Fo^2^+2Fc^2^)/3'
_refine_ls_weighting_scheme calc
_refine_ls_wR_factor_gt 0.1158
_refine_ls_wR_factor_ref 0.1254
_reflns_Friedel_coverage 0.000
_reflns_number_gt 1873
_reflns_number_total 2292
_reflns_threshold_expression 'I > 2\s(I)'
_cod_data_source_file d4ce00005f2.cif
_cod_data_source_block L39
_cod_depositor_comments 'Adding full bibliography for 7248228--7248231.cif.'
_cod_database_code 7248230
_shelx_shelxl_version_number 2019/1
_shelx_space_group_comment
;
The symmetry employed for this shelxl refinement is uniquely defined
by the following loop, which should always be used as a source of
symmetry information in preference to the above space-group names.
They are only intended as comments.
;
_olex2_refinement_description
;
1. Fixed Uiso
 At 1.2 times of:
  All C(H) groups, All C(H,H) groups
2.a Secondary CH2 refined with riding coordinates:
 C9(H9A,H9B), C10(H10A,H10B), C8(H8A,H8B)
2.b Aromatic/amide H refined with riding coordinates:
 C11(H11), C13(H13), C3(H3), C12(H12), C2(H2A), C5(H5), C1(H1A), C6(H6)
;
_olex2_submission_special_instructions 'No special instructions were received'

loop_
_space_group_symop_operation_xyz
'x, y, z'
'-x+1/2, y+1/2, -z+1/2'
'-x, -y, -z'
'x-1/2, -y-1/2, z-1/2'

loop_
_atom_site_label
_atom_site_type_symbol
_atom_site_fract_x
_atom_site_fract_y
_atom_site_fract_z
_atom_site_U_iso_or_equiv
_atom_site_adp_type
_atom_site_occupancy
_atom_site_site_symmetry_order
_atom_site_calc_flag
_atom_site_refinement_flags_posn
_atom_site_refinement_flags_adp
_atom_site_refinement_flags_occupancy
_atom_site_disorder_assembly
_atom_site_disorder_group
N3 N 0.6343(2) 0.52323(18) 0.08755(11) 0.0474(5) Uani 1 1 d . . . . .
O1 O 0.6523(3) 0.68008(16) 0.43161(12) 0.0802(6) Uani 1 1 d . . . . .
N4 N 0.7164(3) 0.71675(19) 0.03813(13) 0.0634(6) Uani 1 1 d . . . . .
N2 N 0.6587(3) 0.4732(2) 0.37355(13) 0.0597(6) Uani 1 1 d . . . . .
N1 N 0.7503(3) 0.5045(2) 0.51316(13) 0.0595(6) Uani 1 1 d . . . . .
C9 C 0.6072(3) 0.3933(2) 0.22486(15) 0.0566(6) Uani 1 1 d . . . . .
H9A H 0.551534 0.317483 0.248368 0.068 Uiso 1 1 calc R U . . .
H9B H 0.715671 0.367778 0.221214 0.068 Uiso 1 1 calc R U . . .
C4 C 0.7923(3) 0.5652(2) 0.59359(14) 0.0509(6) Uani 1 1 d . . . . .
C7 C 0.6840(3) 0.5616(2) 0.43896(15) 0.0515(6) Uani 1 1 d . . . . .
C11 C 0.6069(3) 0.6546(2) 0.07962(15) 0.0592(7) Uani 1 1 d . . . . .
H11 H 0.519768 0.697027 0.101145 0.071 Uiso 1 1 calc R U . . .
C13 C 0.7709(3) 0.4996(3) 0.04861(16) 0.0603(7) Uani 1 1 d . . . . .
H13 H 0.820986 0.417573 0.043539 0.072 Uiso 1 1 calc R U . . .
C3 C 0.7271(3) 0.6833(3) 0.62261(17) 0.0622(7) Uani 1 1 d . . . . .
H3 H 0.653299 0.728656 0.587433 0.075 Uiso 1 1 calc R U . . .
C10 C 0.5416(3) 0.4238(3) 0.13301(15) 0.0661(7) Uani 1 1 d . . . . .
H10A H 0.537698 0.341844 0.098696 0.079 Uiso 1 1 calc R U . . .
H10B H 0.435877 0.456807 0.136960 0.079 Uiso 1 1 calc R U . . .
C12 C 0.8193(3) 0.6188(3) 0.01879(17) 0.0637(7) Uani 1 1 d . . . . .
H12 H 0.910629 0.632222 -0.010961 0.076 Uiso 1 1 calc R U . . .
C8 C 0.5957(3) 0.5097(2) 0.28750(15) 0.0607(7) Uani 1 1 d . . . . .
H8A H 0.652843 0.585490 0.265207 0.073 Uiso 1 1 calc R U . . .
H8B H 0.487558 0.535892 0.291710 0.073 Uiso 1 1 calc R U . . .
C2 C 0.7733(4) 0.7331(3) 0.7048(2) 0.0801(9) Uani 1 1 d . . . . .
H2A H 0.730665 0.813069 0.723988 0.096 Uiso 1 1 calc R U . . .
C5 C 0.9018(3) 0.5006(3) 0.64781(16) 0.0660(7) Uani 1 1 d . . . . .
H5 H 0.947504 0.421821 0.628677 0.079 Uiso 1 1 calc R U . . .
C1 C 0.8797(4) 0.6680(4) 0.75827(19) 0.0896(11) Uani 1 1 d . . . . .
H1A H 0.908144 0.702374 0.813538 0.107 Uiso 1 1 calc R U . . .
C6 C 0.9439(4) 0.5513(4) 0.72948(19) 0.0856(10) Uani 1 1 d . . . . .
H6 H 1.016521 0.505991 0.765431 0.103 Uiso 1 1 calc R U . . .
H1 H 0.777(3) 0.424(3) 0.5089(15) 0.054(7) Uiso 1 1 d . . . . .
H2 H 0.682(3) 0.395(3) 0.3835(16) 0.064(8) Uiso 1 1 d . . . . .

loop_
_atom_site_aniso_label
_atom_site_aniso_U_11
_atom_site_aniso_U_22
_atom_site_aniso_U_33
_atom_site_aniso_U_23
_atom_site_aniso_U_13
_atom_site_aniso_U_12
N3 0.0579(12) 0.0429(10) 0.0411(10) -0.0004(8) -0.0033(9) -0.0063(9)
O1 0.1344(18) 0.0365(10) 0.0680(12) 0.0008(8) -0.0156(11) 0.0071(10)
N4 0.0894(16) 0.0416(11) 0.0592(13) 0.0011(9) 0.0049(11) -0.0097(11)
N2 0.0965(17) 0.0368(11) 0.0445(11) 0.0015(9) -0.0126(10) 0.0053(11)
N1 0.0911(17) 0.0382(11) 0.0482(12) -0.0034(9) -0.0103(10) 0.0073(11)
C9 0.0710(16) 0.0483(13) 0.0502(13) 0.0059(11) -0.0024(11) -0.0173(12)
C4 0.0614(15) 0.0494(13) 0.0422(12) -0.0013(10) 0.0044(11) -0.0149(11)
C7 0.0675(16) 0.0370(12) 0.0499(13) 0.0032(10) 0.0008(11) -0.0007(11)
C11 0.0732(17) 0.0519(14) 0.0527(14) -0.0034(11) 0.0043(12) 0.0118(13)
C13 0.0682(17) 0.0502(14) 0.0628(15) -0.0011(12) 0.0069(13) 0.0097(12)
C3 0.0672(17) 0.0588(15) 0.0613(16) -0.0125(12) 0.0111(13) -0.0087(13)
C10 0.0795(18) 0.0676(16) 0.0504(14) 0.0063(12) -0.0094(13) -0.0302(14)
C12 0.0614(16) 0.0695(17) 0.0610(16) 0.0039(13) 0.0103(12) -0.0053(14)
C8 0.0821(18) 0.0498(14) 0.0494(14) 0.0066(11) -0.0074(12) 0.0031(13)
C2 0.099(2) 0.076(2) 0.0672(19) -0.0260(16) 0.0285(17) -0.0297(18)
C5 0.0810(19) 0.0618(16) 0.0544(15) 0.0043(12) -0.0059(13) -0.0120(14)
C1 0.122(3) 0.101(3) 0.0454(16) -0.0090(17) 0.0045(18) -0.055(2)
C6 0.103(2) 0.092(2) 0.0599(17) 0.0110(17) -0.0194(16) -0.035(2)

loop_
_atom_type_symbol
_atom_type_description
_atom_type_scat_dispersion_real
_atom_type_scat_dispersion_imag
_atom_type_scat_source
C C 0.0033 0.0016 'International Tables Vol C Tables 4.2.6.8 and 6.1.1.4'
H H 0.0000 0.0000 'International Tables Vol C Tables 4.2.6.8 and 6.1.1.4'
N N 0.0061 0.0033 'International Tables Vol C Tables 4.2.6.8 and 6.1.1.4'
O O 0.0106 0.0060 'International Tables Vol C Tables 4.2.6.8 and 6.1.1.4'

loop_
_geom_angle_atom_site_label_1
_geom_angle_atom_site_label_2
_geom_angle_atom_site_label_3
_geom_angle
_geom_angle_site_symmetry_1
_geom_angle_site_symmetry_3
_geom_angle_publ_flag
C11 N3 C13 106.5(2) . . ?
C11 N3 C10 127.6(2) . . ?
C13 N3 C10 125.8(2) . . ?
C11 N4 C12 104.4(2) . . ?
C7 N2 C8 123.3(2) . . ?
C7 N2 H2 117.4(18) . . ?
C8 N2 H2 119.3(18) . . ?
C4 N1 H1 114.8(16) . . ?
C7 N1 C4 128.6(2) . . ?
C7 N1 H1 116.3(16) . . ?
H9A C9 H9B 107.8 . . ?
C10 C9 H9A 108.9 . . ?
C10 C9 H9B 108.9 . . ?
C8 C9 H9A 108.9 . . ?
C8 C9 H9B 108.9 . . ?
C8 C9 C10 113.2(2) . . ?
C3 C4 N1 123.6(2) . . ?
C3 C4 C5 118.8(2) . . ?
C5 C4 N1 117.6(2) . . ?
O1 C7 N2 122.9(2) . . ?
O1 C7 N1 124.4(2) . . ?
N2 C7 N1 112.7(2) . . ?
N3 C11 H11 123.8 . . ?
N4 C11 N3 112.4(2) . . ?
N4 C11 H11 123.8 . . ?
N3 C13 H13 126.9 . . ?
C12 C13 N3 106.1(2) . . ?
C12 C13 H13 126.9 . . ?
C4 C3 H3 120.5 . . ?
C4 C3 C2 119.1(3) . . ?
C2 C3 H3 120.5 . . ?
N3 C10 C9 112.39(19) . . ?
N3 C10 H10A 109.1 . . ?
N3 C10 H10B 109.1 . . ?
C9 C10 H10A 109.1 . . ?
C9 C10 H10B 109.1 . . ?
H10A C10 H10B 107.9 . . ?
N4 C12 H12 124.7 . . ?
C13 C12 N4 110.6(2) . . ?
C13 C12 H12 124.7 . . ?
N2 C8 C9 110.19(19) . . ?
N2 C8 H8A 109.6 . . ?
N2 C8 H8B 109.6 . . ?
C9 C8 H8A 109.6 . . ?
C9 C8 H8B 109.6 . . ?
H8A C8 H8B 108.1 . . ?
C3 C2 H2A 119.1 . . ?
C1 C2 C3 121.8(3) . . ?
C1 C2 H2A 119.1 . . ?
C4 C5 H5 119.6 . . ?
C6 C5 C4 120.8(3) . . ?
C6 C5 H5 119.6 . . ?
C2 C1 H1A 120.5 . . ?
C2 C1 C6 119.1(3) . . ?
C6 C1 H1A 120.5 . . ?
C5 C6 H6 119.8 . . ?
C1 C6 C5 120.4(3) . . ?
C1 C6 H6 119.8 . . ?

loop_
_geom_bond_atom_site_label_1
_geom_bond_atom_site_label_2
_geom_bond_distance
_geom_bond_site_symmetry_2
_geom_bond_publ_flag
N3 C11 1.337(3) . ?
N3 C13 1.354(3) . ?
N3 C10 1.462(3) . ?
O1 C7 1.218(3) . ?
N4 C11 1.309(3) . ?
N4 C12 1.358(3) . ?
N2 C7 1.339(3) . ?
N2 C8 1.440(3) . ?
N2 H2 0.82(3) . ?
N1 C4 1.397(3) . ?
N1 C7 1.366(3) . ?
N1 H1 0.84(2) . ?
C9 H9A 0.9700 . ?
C9 H9B 0.9700 . ?
C9 C10 1.514(3) . ?
C9 C8 1.507(3) . ?
C4 C3 1.385(3) . ?
C4 C5 1.385(3) . ?
C11 H11 0.9300 . ?
C13 H13 0.9300 . ?
C13 C12 1.344(3) . ?
C3 H3 0.9300 . ?
C3 C2 1.386(4) . ?
C10 H10A 0.9700 . ?
C10 H10B 0.9700 . ?
C12 H12 0.9300 . ?
C8 H8A 0.9700 . ?
C8 H8B 0.9700 . ?
C2 H2A 0.9300 . ?
C2 C1 1.363(5) . ?
C5 H5 0.9300 . ?
C5 C6 1.374(4) . ?
C1 H1A 0.9300 . ?
C1 C6 1.368(5) . ?
C6 H6 0.9300 . ?

loop_
_geom_torsion_atom_site_label_1
_geom_torsion_atom_site_label_2
_geom_torsion_atom_site_label_3
_geom_torsion_atom_site_label_4
_geom_torsion
_geom_torsion_site_symmetry_1
_geom_torsion_site_symmetry_2
_geom_torsion_site_symmetry_3
_geom_torsion_site_symmetry_4
_geom_torsion_publ_flag
N3 C13 C12 N4 0.0(3) . . . . ?
N1 C4 C3 C2 178.0(2) . . . . ?
N1 C4 C5 C6 -177.2(2) . . . . ?
C4 N1 C7 O1 1.1(4) . . . . ?
C4 N1 C7 N2 -179.7(2) . . . . ?
C4 C3 C2 C1 -0.9(4) . . . . ?
C4 C5 C6 C1 -0.9(4) . . . . ?
C7 N2 C8 C9 170.3(2) . . . . ?
C7 N1 C4 C3 23.0(4) . . . . ?
C7 N1 C4 C5 -159.0(3) . . . . ?
C11 N3 C13 C12 -0.1(3) . . . . ?
C11 N3 C10 C9 -98.3(3) . . . . ?
C11 N4 C12 C13 0.0(3) . . . . ?
C13 N3 C11 N4 0.1(3) . . . . ?
C13 N3 C10 C9 78.1(3) . . . . ?
C3 C4 C5 C6 0.9(4) . . . . ?
C3 C2 C1 C6 0.9(5) . . . . ?
C10 N3 C11 N4 177.1(2) . . . . ?
C10 N3 C13 C12 -177.2(2) . . . . ?
C10 C9 C8 N2 179.5(2) . . . . ?
C12 N4 C11 N3 -0.1(3) . . . . ?
C8 N2 C7 O1 1.8(4) . . . . ?
C8 N2 C7 N1 -177.4(2) . . . . ?
C8 C9 C10 N3 67.4(3) . . . . ?
C2 C1 C6 C5 0.0(5) . . . . ?
C5 C4 C3 C2 0.0(4) . . . . ?
